data_4335608
loop_
_publ_author_name
'Volker Kahlenberg'
'Lukas Perfler'
'J\"urgen Konzett'
'Peter Blaha'

_publ_section_title
;
 Structural, Spectroscopic, and Computational Studies on Tl4Si5O12: A
 Microporous Thallium Silicate
;
_journal_name_full 'Inorganic Chemistry'
_journal_page_first 8941
_journal_page_last 8949
_journal_paper_doi 10.1021/ic401118s
_journal_volume 52
_journal_year 2013
_chemical_formula_moiety 'O12 Si5 Tl4'
_chemical_formula_sum 'O12 Si5 Tl4'
_chemical_formula_weight 1149.93
_chemical_name_systematic
;
 ?
;
_space_group_IT_number 15
_symmetry_cell_setting monoclinic
_symmetry_space_group_name_Hall '-C 2yc'
_symmetry_space_group_name_H-M 'C 1 2/c 1'
_atom_sites_solution_primary direct
_atom_sites_solution_secondary difmap
_audit_conform_dict_location ftp://ftp.iucr.org/pub/cif_core.dic
_audit_conform_dict_name cif_core.dic
_audit_conform_dict_version 2.4
_audit_contact_author_address
;
  Institut f\"ur Mineralogie und Petrographie
  Leopold-Franzens-Universit\"at Innsbruck
  Innrain 52
  A-6020 Innsbruck
  Austria
;
_audit_contact_author_email Volker.Kahlenberg@uibk.ac.at
_audit_contact_author_fax '+43 512 507 2926'
_audit_contact_author_phone '+43 512 507 5503'
_audit_creation_date 2012-09-20T13:10:05-00:00
_audit_creation_method 'WinGX routine CIF_UPDATE'
_cell_angle_alpha 90
_cell_angle_beta 94.534(5)
_cell_angle_gamma 90
_cell_formula_units_Z 4
_cell_length_a 9.2059(5)
_cell_length_b 11.5796(6)
_cell_length_c 13.0963(7)
_cell_measurement_reflns_used 2292
_cell_measurement_temperature 293(2)
_cell_measurement_theta_max 28.563
_cell_measurement_theta_min 2.8264
_cell_volume 1391.71(13)
_computing_cell_refinement
;
        CrysAlisPro, Agilent Technologies,
        Version 1.171.35.19 (release 27-10-2011 CrysAlis171 .NET)
        (compiled Oct 27 2011,15:02:11)
;
_computing_data_collection
;
        CrysAlisPro, Agilent Technologies,
        Version 1.171.35.19 (release 27-10-2011 CrysAlis171 .NET)
        (compiled Oct 27 2011,15:02:11)
;
_computing_data_reduction
;
        CrysAlisPro, Agilent Technologies,
        Version 1.171.35.19 (release 27-10-2011 CrysAlis171 .NET)
        (compiled Oct 27 2011,15:02:11)
;
_computing_structure_refinement 'SHELXL-97 (Sheldrick, 1997)'
_computing_structure_solution 'SIR2002 (Burla et al., 2003)'
_diffrn_ambient_temperature 293(2)
_diffrn_detector_area_resol_mean 10.3575
_diffrn_measured_fraction_theta_full 0.996
_diffrn_measured_fraction_theta_max 0.983
_diffrn_measurement_device_type 'Xcalibur, Ruby, Gemini ultra'
_diffrn_measurement_method '\w scans'
_diffrn_orient_matrix_UB_11 0.0144779
_diffrn_orient_matrix_UB_12 0.0444052
_diffrn_orient_matrix_UB_13 -0.0350829
_diffrn_orient_matrix_UB_21 0.0465721
_diffrn_orient_matrix_UB_22 0.027405
_diffrn_orient_matrix_UB_23 0.0383727
_diffrn_orient_matrix_UB_31 0.0599454
_diffrn_orient_matrix_UB_32 -0.0320333
_diffrn_orient_matrix_UB_33 -0.0158565
_diffrn_radiation_monochromator graphite
_diffrn_radiation_type MoK\a
_diffrn_radiation_wavelength 0.71073
_diffrn_reflns_av_R_equivalents 0.0418
_diffrn_reflns_av_unetI/netI 0.0417
_diffrn_reflns_limit_h_max 11
_diffrn_reflns_limit_h_min -11
_diffrn_reflns_limit_k_max 14
_diffrn_reflns_limit_k_min -14
_diffrn_reflns_limit_l_max 13
_diffrn_reflns_limit_l_min -16
_diffrn_reflns_number 4370
_diffrn_reflns_theta_full 25.5
_diffrn_reflns_theta_max 26.35
_diffrn_reflns_theta_min 2.83
_exptl_absorpt_coefficient_mu 46.659
_exptl_absorpt_correction_T_max 1
_exptl_absorpt_correction_T_min 0.28009
_exptl_absorpt_correction_type multi-scan
_exptl_absorpt_process_details
;
        CrysAlisPro, Agilent Technologies,
        Version 1.171.35.19 (release 27-10-2011 CrysAlis171 .NET)
        (compiled Oct 27 2011,15:02:11)
        empirical absorption correction using spherical harmonics,
 implemented in SCALE3 ABSPACK scaling algorithm.
;
_exptl_crystal_colour colourless
_exptl_crystal_density_diffrn 5.488
_exptl_crystal_description fragment
_exptl_crystal_F_000 1960
_exptl_crystal_size_max 0.08
_exptl_crystal_size_mid 0.08
_exptl_crystal_size_min 0.04
_refine_diff_density_max 1.368
_refine_diff_density_min -1.901
_refine_diff_density_rms 0.382
_refine_ls_extinction_method none
_refine_ls_goodness_of_fit_ref 1.093
_refine_ls_hydrogen_treatment undef
_refine_ls_matrix_type full
_refine_ls_number_parameters 96
_refine_ls_number_reflns 1407
_refine_ls_number_restraints 0
_refine_ls_restrained_S_all 1.093
_refine_ls_R_factor_all 0.0344
_refine_ls_R_factor_gt 0.0287
_refine_ls_shift/su_max 0.001
_refine_ls_shift/su_mean 0
_refine_ls_structure_factor_coef Fsqd
_refine_ls_weighting_details 'calc w=1/[\s^2^(Fo^2^)+(0.0291P)^2^+3.0676P] where P=(Fo^2^+2Fc^2^)/3'
_refine_ls_weighting_scheme calc
_refine_ls_wR_factor_gt 0.0638
_refine_ls_wR_factor_ref 0.0657
_reflns_number_gt 1288
_reflns_number_total 1407
_reflns_threshold_expression >2sigma(I)
_cod_data_source_file ic401118s_si_001.cif
_cod_data_source_block tl-silikat_3
_cod_original_cell_volume 1391.70(13)
_cod_database_code 4335608
_audit_contact_author 'V. Kahlenberg'

loop_
_symmetry_equiv_pos_as_xyz
'x, y, z'
'-x, y, -z+1/2'
'x+1/2, y+1/2, z'
'-x+1/2, y+1/2, -z+1/2'
'-x, -y, -z'
'x, -y, z-1/2'
'-x+1/2, -y+1/2, -z'
'x+1/2, -y+1/2, z-1/2'

loop_
_atom_site_label
_atom_site_type_symbol
_atom_site_fract_x
_atom_site_fract_y
_atom_site_fract_z
_atom_site_U_iso_or_equiv
_atom_site_adp_type
_atom_site_occupancy
_atom_site_symmetry_multiplicity
_atom_site_calc_flag
_atom_site_refinement_flags
Tl1 Tl 0.39483(4) 0.47147(3) 0.62352(3) 0.01769(13) Uani 1 1 d .
Tl2 Tl 0.16791(4) 0.20259(3) 0.63309(3) 0.01771(13) Uani 1 1 d .
Si1 Si 0.5577(2) 0.19543(19) 0.58224(17) 0.0061(5) Uani 1 1 d .
Si2 Si 0.2258(2) 0.6072(2) 0.39807(17) 0.0070(5) Uani 1 1 d .
Si3 Si 0.5 0.0104(3) 0.75 0.0055(6) Uani 1 2 d S
O1 O 0.5531(7) 0.0874(6) 0.6585(5) 0.0222(15) Uani 1 1 d .
O2 O 0.8659(6) 0.4307(5) 0.7084(4) 0.0120(13) Uani 1 1 d .
O3 O 0.4065(6) 0.2616(6) 0.5636(5) 0.0161(14) Uani 1 1 d .
O4 O 0.6070(7) 0.1452(6) 0.4751(5) 0.0236(16) Uani 1 1 d .
O5 O 0.6874(7) 0.2776(5) 0.6326(5) 0.0166(14) Uani 1 1 d .
O6 O 0.3330(7) 0.5088(6) 0.4410(5) 0.0190(15) Uani 1 1 d .

loop_
_atom_site_aniso_label
_atom_site_aniso_U_11
_atom_site_aniso_U_22
_atom_site_aniso_U_33
_atom_site_aniso_U_23
_atom_site_aniso_U_13
_atom_site_aniso_U_12
Tl1 0.0198(2) 0.0207(2) 0.0124(2) -0.00118(14) 0.00056(16) 0.00174(14)
Tl2 0.0178(2) 0.0205(2) 0.0148(2) -0.00137(14) 0.00123(16) -0.00075(14)
Si1 0.0061(11) 0.0087(12) 0.0033(11) 0.0015(8) -0.0011(9) -0.0013(8)
Si2 0.0065(11) 0.0108(12) 0.0034(11) 0.0001(9) -0.0026(9) -0.0016(9)
Si3 0.0061(15) 0.0059(16) 0.0040(16) 0 -0.0023(13) 0
O1 0.021(3) 0.020(4) 0.025(4) 0.017(3) -0.001(3) -0.003(3)
O2 0.010(3) 0.022(4) 0.003(3) -0.002(3) 0.000(2) -0.008(3)
O3 0.014(3) 0.017(3) 0.017(3) -0.002(3) -0.001(3) 0.002(3)
O4 0.027(4) 0.033(4) 0.011(3) -0.011(3) 0.007(3) -0.001(3)
O5 0.018(3) 0.011(3) 0.019(4) 0.002(3) -0.007(3) -0.010(3)
O6 0.020(3) 0.016(3) 0.020(4) 0.002(3) -0.005(3) 0.000(3)

loop_
_atom_type_symbol
_atom_type_description
_atom_type_scat_dispersion_real
_atom_type_scat_dispersion_imag
_atom_type_scat_source
O O 0.0106 0.006 'International Tables Vol C Tables 4.2.6.8 and 6.1.1.4'
Si Si 0.0817 0.0704 'International Tables Vol C Tables 4.2.6.8 and 6.1.1.4'
Tl Tl -2.8358 9.6688 'International Tables Vol C Tables 4.2.6.8 and 6.1.1.4'

loop_
_geom_angle_atom_site_label_1
_geom_angle_atom_site_label_2
_geom_angle_atom_site_label_3
_geom_angle
_geom_angle_site_symmetry_1
_geom_angle_site_symmetry_3
O6 Tl1 O3 83.1(2) . .
O6 Tl1 O6 80.2(2) . 5_666
O3 Tl1 O6 85.54(19) . 5_666
O6 Tl1 Tl2 90.59(16) . 3
O3 Tl1 Tl2 131.17(13) . 3
O6 Tl1 Tl2 45.78(14) 5_666 3
O6 Tl1 Tl1 159.57(16) . 2_656
O3 Tl1 Tl1 104.05(15) . 2_656
O6 Tl1 Tl1 81.29(15) 5_666 2_656
Tl2 Tl1 Tl1 70.173(10) 3 2_656
O6 Tl1 Tl2 95.27(16) . .
O3 Tl1 Tl2 42.27(13) . .
O6 Tl1 Tl2 127.52(14) 5_666 .
Tl2 Tl1 Tl2 170.106(16) 3 .
Tl1 Tl1 Tl2 102.885(10) 2_656 .
O3 Tl2 O6 95.5(2) . 7_556
O3 Tl2 O3 76.9(2) . 7_556
O6 Tl2 O3 78.1(2) 7_556 7_556
O3 Tl2 Tl1 142.66(15) . 3_445
O6 Tl2 Tl1 47.68(14) 7_556 3_445
O3 Tl2 Tl1 87.53(14) 7_556 3_445
O3 Tl2 Tl1 42.71(15) . .
O6 Tl2 Tl1 138.05(14) 7_556 .
O3 Tl2 Tl1 86.54(14) 7_556 .
Tl1 Tl2 Tl1 170.106(16) 3_445 .
O3 Si1 O1 113.9(3) . .
O3 Si1 O4 110.0(4) . .
O1 Si1 O4 106.5(4) . .
O3 Si1 O5 112.7(4) . .
O1 Si1 O5 105.0(4) . .
O4 Si1 O5 108.4(3) . .
O6 Si2 O4 114.3(4) . 3_455
O6 Si2 O5 112.0(4) . 5_666
O4 Si2 O5 107.7(4) 3_455 5_666
O6 Si2 O2 112.1(4) . 5_666
O4 Si2 O2 106.2(3) 3_455 5_666
O5 Si2 O2 104.0(3) 5_666 5_666
O1 Si3 O1 112.3(6) . 2_656
O1 Si3 O2 109.8(3) . 3_445
O1 Si3 O2 107.6(3) 2_656 3_445
O1 Si3 O2 107.6(3) . 4_646
O1 Si3 O2 109.8(3) 2_656 4_646
O2 Si3 O2 109.6(5) 3_445 4_646

loop_
_geom_bond_atom_site_label_1
_geom_bond_atom_site_label_2
_geom_bond_distance
_geom_bond_site_symmetry_2
Tl1 O6 2.451(7) .
Tl1 O3 2.558(7) .
Tl1 O6 2.716(7) 5_666
Tl2 O3 2.537(6) .
Tl2 O6 2.633(7) 7_556
Tl2 O3 2.645(7) 7_556
Si1 O3 1.591(6) .
Si1 O1 1.603(7) .
Si1 O4 1.617(6) .
Si1 O5 1.625(6) .
Si2 O6 1.582(7) .
Si2 O4 1.607(6) 3_455
Si2 O5 1.622(6) 5_666
Si2 O2 1.631(6) 5_666
Si3 O1 1.601(6) .
Si3 O1 1.601(6) 2_656
Si3 O2 1.603(6) 3_445
Si3 O2 1.603(6) 4_646
O2 Si3 1.603(6) 3
O4 Si2 1.607(6) 3_545
O5 Si2 1.622(6) 5_666
